data_2208376
loop_
_publ_author_name
'Yonghui Zhang'
'Rong Cao'
'Michael P. Hudock'
'Wilson, Scott R.'
'Eric Oldfield'

_publ_section_title
;
 [2-(Dimethylsulfonio)-1-hydroxy-1-phosphonoethyl]phosphonate
 monohydrate
;
_journal_coeditor_code LH6585
_journal_issue 3
_journal_name_full 'Acta Crystallographica Section E'
_journal_page_first o1006
_journal_page_last o1008
_journal_paper_doi 10.1107/S1600536806004405
_journal_volume 62
_journal_year 2006
_chemical_formula_iupac 'C4 H12 O7 P2 S, H2 O'
_chemical_formula_moiety 'C4 H12 O7 P2 S, H2 O'
_chemical_formula_sum 'C4 H14 O8 P2 S'
_chemical_formula_weight 284.15
_chemical_name_common
;
1-Hydroxy-2-(dimethylsulfonium-1-yl)ethylidene 1,1-bisphosphonate monohydrate
;
_chemical_name_systematic
;
[2-(Dimethylsulfonio)-1-hydroxy-1-phosphonoethyl]phosphonate monohydrate
;
_space_group_IT_number 14
_symmetry_cell_setting monoclinic
_symmetry_space_group_name_Hall '-P 2ybc'
_symmetry_space_group_name_H-M 'P 1 21/c 1'
_atom_sites_solution_hydrogens geom
_atom_sites_solution_primary direct
_atom_sites_solution_secondary difmap
_audit_creation_method SHELXL-97
_cell_angle_alpha 90.00
_cell_angle_beta 101.653(10)
_cell_angle_gamma 90.00
_cell_formula_units_Z 4
_cell_length_a 7.1107(2)
_cell_length_b 10.2149(3)
_cell_length_c 15.1091(4)
_cell_measurement_reflns_used 7336
_cell_measurement_temperature 273(2)
_cell_measurement_theta_max 36.29
_cell_measurement_theta_min 2.92
_cell_volume 1074.83(6)
_computing_cell_refinement 'SAINT (Bruker, 2001)'
_computing_data_collection 'APEX2 (Bruker, 2004)'
_computing_data_reduction SAINT
_computing_molecular_graphics SHELXTL
_computing_publication_material 'XCIF (Bruker, 2001)'
_computing_structure_refinement SHELXTL
_computing_structure_solution 'SHELXTL (Bruker, 2001)'
_diffrn_ambient_temperature 273(2)
_diffrn_measured_fraction_theta_full 0.999
_diffrn_measured_fraction_theta_max 0.999
_diffrn_measurement_device 'Bruker Kappa-APEXII CCD'
_diffrn_measurement_method 'profile data from \f and \w'
_diffrn_radiation_monochromator graphite
_diffrn_radiation_source 'fine-focus sealed tube'
_diffrn_radiation_type MoK\a
_diffrn_radiation_wavelength 0.71073
_diffrn_reflns_av_R_equivalents 0.0213
_diffrn_reflns_av_sigmaI/netI 0.0182
_diffrn_reflns_limit_h_max 11
_diffrn_reflns_limit_h_min -11
_diffrn_reflns_limit_k_max 17
_diffrn_reflns_limit_k_min -15
_diffrn_reflns_limit_l_max 25
_diffrn_reflns_limit_l_min -13
_diffrn_reflns_number 26896
_diffrn_reflns_theta_full 36.29
_diffrn_reflns_theta_max 36.29
_diffrn_reflns_theta_min 2.42
_diffrn_standards_decay_% 0
_diffrn_standards_interval_time 554
_exptl_absorpt_coefficient_mu 0.620
_exptl_absorpt_correction_T_max 0.9546
_exptl_absorpt_correction_T_min 0.7737
_exptl_absorpt_correction_type integration
_exptl_absorpt_process_details '(SHELXTL/XPREP; Bruker, 2001)'
_exptl_crystal_colour colourless
_exptl_crystal_density_diffrn 1.756
_exptl_crystal_density_method 'not measured'
_exptl_crystal_description column
_exptl_crystal_F_000 592
_exptl_crystal_size_max 0.51
_exptl_crystal_size_mid 0.24
_exptl_crystal_size_min 0.03
_refine_diff_density_max 0.682
_refine_diff_density_min -0.547
_refine_ls_extinction_method none
_refine_ls_goodness_of_fit_ref 1.056
_refine_ls_hydrogen_treatment constr
_refine_ls_matrix_type full
_refine_ls_number_parameters 162
_refine_ls_number_reflns 5196
_refine_ls_number_restraints 8
_refine_ls_restrained_S_all 1.057
_refine_ls_R_factor_all 0.0289
_refine_ls_R_factor_gt 0.0243
_refine_ls_shift/su_max 0.002
_refine_ls_shift/su_mean 0.000
_refine_ls_structure_factor_coef Fsqd
_refine_ls_weighting_details 'calc w=1/[\s^2^(Fo^2^)+(0.0343P)^2^+0.3181P] where P=(Fo^2^+2Fc^2^)/3'
_refine_ls_weighting_scheme calc
_refine_ls_wR_factor_gt 0.0684
_refine_ls_wR_factor_ref 0.0708
_reflns_number_gt 4605
_reflns_number_total 5196
_reflns_threshold_expression I>2\s(I)
_cod_data_source_file lh6585.cif
_cod_data_source_block I
_cod_depositor_comments
;
The following automatic conversions were performed:
'_symmetry_cell_setting' value 'Monoclinic' changed to 'monoclinic'
according to '/home/saulius/struct/CIF-dictionaries/cif_core.dic'
dictionary named 'cif_core.dic' version 2.4.1 from 2010-06-29.

Automatic conversion script
Id: cif_fix_enum 1527 2010-12-29 10:47:43Z saulius 

The following automatic conversions were performed:

'_symmetry_cell_setting' value 'Monoclinic' changed to 'monoclinic'
according to /home/saulius/struct/CIF-dictionaries/cif_core.dic
dictionary named 'cif_core.dic' version 2.4.1 from 2010-06-29.

Automatic conversion script
Id: cif_fix_values 1715 2011-07-08 13:25:40Z adriana 
;
_cod_original_sg_symbol_H-M 'P 21/c'
_cod_database_code 2208376
_cod_database_fobs_code 2208376

loop_
_symmetry_equiv_pos_as_xyz
'x, y, z'
'-x, y+1/2, -z+1/2'
'-x, -y, -z'
'x, -y-1/2, z-1/2'

loop_
_atom_site_type_symbol
_atom_site_label
_atom_site_fract_x
_atom_site_fract_y
_atom_site_fract_z
_atom_site_U_iso_or_equiv
_atom_site_adp_type
_atom_site_calc_flag
_atom_site_refinement_flags
_atom_site_occupancy
P P2 0.70350(3) -0.02181(2) 0.184030(14) 0.01263(5) Uani d . 1
P P1 1.11687(3) 0.07908(2) 0.257862(14) 0.01363(5) Uani d . 1
S S1 0.88103(3) 0.16268(2) 0.444383(14) 0.01728(5) Uani d . 1
O O3 1.08811(10) 0.17139(6) 0.17939(4) 0.01824(11) Uani d . 1
O O7 0.91288(10) -0.06711(6) 0.35237(4) 0.01677(11) Uani d D 1
H H4 0.912(2) -0.1419(12) 0.3316(10) 0.025 Uiso d D 1
O O2 1.23470(10) 0.14093(7) 0.34649(5) 0.01977(12) Uani d D 1
H H2 1.225(2) 0.2192(13) 0.3521(10) 0.030 Uiso d D 1
O O4 0.79874(9) -0.11594(7) 0.12925(4) 0.01781(11) Uani d . 1
O O5 0.65156(10) 0.10906(7) 0.13266(5) 0.02254(13) Uani d D 1
H H3 0.5447(19) 0.1248(16) 0.1109(11) 0.034 Uiso d D 1
C C1 0.88321(11) 0.03158(7) 0.28402(5) 0.01243(12) Uani d . 1
O O6 0.53863(9) -0.08127(7) 0.21842(5) 0.02215(13) Uani d . 1
C C2 0.79474(12) 0.15086(8) 0.32309(5) 0.01538(13) Uani d D 1
H H5 0.8313(19) 0.2341(12) 0.2988(9) 0.018 Uiso d D 1
H H6 0.6609(16) 0.1474(13) 0.3151(9) 0.018 Uiso d D 1
O O1 1.21452(10) -0.05179(7) 0.24599(6) 0.02340(14) Uani d D 1
H H1 1.3263(19) -0.0506(16) 0.2410(11) 0.035 Uiso d D 1
C C4 0.69581(15) 0.08011(12) 0.48719(7) 0.0293(2) Uani d . 1
H H10 0.7157 0.0932 0.5527 0.044 Uiso calc R 1
H H11 0.6999 -0.0137 0.4741 0.044 Uiso calc R 1
H H12 0.5704 0.1156 0.4582 0.044 Uiso calc R 1
C C3 0.82372(15) 0.33028(10) 0.46176(7) 0.02503(18) Uani d . 1
H H7 0.6884 0.3464 0.4348 0.038 Uiso calc R 1
H H8 0.9049 0.3874 0.4333 0.038 Uiso calc R 1
H H9 0.8465 0.3487 0.5267 0.038 Uiso calc R 1
O O8 0.31972(12) 0.17391(11) 0.05454(5) 0.03362(19) Uani d D 1
H H14 0.267(3) 0.1437(18) 0.0016(11) 0.050 Uiso d D 1
H H13 0.237(2) 0.1721(18) 0.0888(12) 0.050 Uiso d D 1

loop_
_atom_site_aniso_label
_atom_site_aniso_U_11
_atom_site_aniso_U_22
_atom_site_aniso_U_33
_atom_site_aniso_U_12
_atom_site_aniso_U_13
_atom_site_aniso_U_23
P2 0.01025(8) 0.01429(9) 0.01330(8) 0.00040(6) 0.00227(6) 0.00036(6)
P1 0.01188(8) 0.01169(9) 0.01732(9) -0.00087(6) 0.00297(6) 0.00015(6)
S1 0.01410(8) 0.02480(10) 0.01296(8) 0.00232(7) 0.00278(6) 0.00028(7)
O3 0.0213(3) 0.0175(3) 0.0169(3) -0.0027(2) 0.0061(2) 0.0010(2)
O7 0.0220(3) 0.0127(2) 0.0149(2) 0.0012(2) 0.0021(2) 0.00326(19)
O2 0.0195(3) 0.0168(3) 0.0201(3) -0.0035(2) -0.0028(2) 0.0013(2)
O4 0.0182(3) 0.0199(3) 0.0160(3) 0.0010(2) 0.0049(2) -0.0033(2)
O5 0.0195(3) 0.0221(3) 0.0237(3) 0.0039(2) -0.0011(2) 0.0078(2)
C1 0.0124(3) 0.0117(3) 0.0131(3) 0.0011(2) 0.0023(2) 0.0012(2)
O6 0.0129(3) 0.0266(3) 0.0287(3) -0.0032(2) 0.0081(2) -0.0004(3)
C2 0.0179(3) 0.0154(3) 0.0125(3) 0.0039(3) 0.0023(2) -0.0001(2)
O1 0.0143(3) 0.0150(3) 0.0423(4) 0.0011(2) 0.0090(3) -0.0037(3)
C4 0.0221(4) 0.0417(6) 0.0255(4) 0.0015(4) 0.0084(3) 0.0137(4)
C3 0.0270(4) 0.0287(5) 0.0200(4) 0.0027(4) 0.0060(3) -0.0081(3)
O8 0.0211(3) 0.0601(6) 0.0191(3) 0.0112(4) 0.0028(3) 0.0045(3)

loop_
_atom_type_symbol
_atom_type_description
_atom_type_scat_dispersion_real
_atom_type_scat_dispersion_imag
_atom_type_scat_source
C C 0.0033 0.0016 'International Tables Vol C Tables 4.2.6.8 and 6.1.1.4'
H H 0.0000 0.0000 'International Tables Vol C Tables 4.2.6.8 and 6.1.1.4'
O O 0.0106 0.0060 'International Tables Vol C Tables 4.2.6.8 and 6.1.1.4'
P P 0.1023 0.0942 'International Tables Vol C Tables 4.2.6.8 and 6.1.1.4'
S S 0.1246 0.1234 'International Tables Vol C Tables 4.2.6.8 and 6.1.1.4'

loop_
_exptl_crystal_face_index_h
_exptl_crystal_face_index_k
_exptl_crystal_face_index_l
_exptl_crystal_face_perp_dist
1.00 0.00 0.00 0.1200
-1.00 0.00 0.00 0.1200
0.00 0.00 1.00 0.0150
0.00 0.00 -1.00 0.0150
1.00 -1.00 0.00 0.2300
0.00 1.00 0.00 0.4000
-1.00 -1.00 0.00 0.2800

loop_
_geom_angle_atom_site_label_1
_geom_angle_atom_site_label_2
_geom_angle_atom_site_label_3
_geom_angle
O6 P2 O4 113.48(4)
O6 P2 O5 113.41(4)
O4 P2 O5 111.15(4)
O6 P2 C1 107.14(4)
O4 P2 C1 108.76(4)
O5 P2 C1 102.09(4)
O3 P1 O1 116.70(4)
O3 P1 O2 112.84(4)
O1 P1 O2 106.00(4)
O3 P1 C1 110.48(4)
O1 P1 C1 104.12(4)
O2 P1 C1 105.81(4)
C4 S1 C3 101.04(5)
C4 S1 C2 102.12(5)
C3 S1 C2 99.85(4)
C1 O7 H4 112.9(10)
P1 O2 H2 116.6(11)
P2 O5 H3 120.0(12)
O7 C1 C2 107.04(6)
O7 C1 P1 109.39(5)
C2 C1 P1 109.16(5)
O7 C1 P2 111.02(5)
C2 C1 P2 106.09(5)
P1 C1 P2 113.87(4)
C1 C2 S1 110.98(5)
C1 C2 H5 112.5(8)
S1 C2 H5 105.0(8)
C1 C2 H6 113.8(8)
S1 C2 H6 105.1(8)
H5 C2 H6 108.9(11)
P1 O1 H1 118.2(12)
S1 C4 H10 109.5
S1 C4 H11 109.5
H10 C4 H11 109.5
S1 C4 H12 109.5
H10 C4 H12 109.5
H11 C4 H12 109.5
S1 C3 H7 109.5
S1 C3 H8 109.5
H7 C3 H8 109.5
S1 C3 H9 109.5
H7 C3 H9 109.5
H8 C3 H9 109.5
H14 O8 H13 109.2(18)

loop_
_geom_bond_atom_site_label_1
_geom_bond_atom_site_label_2
_geom_bond_distance
_geom_bond_publ_flag
P2 O6 1.5031(7) y
P2 O4 1.5148(7) y
P2 O5 1.5525(7) y
P2 C1 1.8528(8) y
P1 O3 1.4962(7) y
P1 O1 1.5335(7) y
P1 O2 1.5624(7) y
P1 C1 1.8486(8) y
S1 C4 1.7912(10) ?
S1 C3 1.7914(11) ?
S1 C2 1.8153(8) ?
O7 C1 1.4281(10) ?
O7 H4 0.826(12) ?
O2 H2 0.809(13) ?
O5 H3 0.781(13) ?
C1 C2 1.5423(11) ?
C2 H5 0.982(11) ?
C2 H6 0.935(11) ?
O1 H1 0.814(13) ?
C4 H10 0.9800 ?
C4 H11 0.9800 ?
C4 H12 0.9800 ?
C3 H7 0.9800 ?
C3 H8 0.9800 ?
C3 H9 0.9800 ?
O8 H14 0.867(14) ?
O8 H13 0.859(14) ?

loop_
_geom_hbond_atom_site_label_D
_geom_hbond_atom_site_label_H
_geom_hbond_atom_site_label_A
_geom_hbond_site_symmetry_A
_geom_hbond_distance_DH
_geom_hbond_distance_HA
_geom_hbond_distance_DA
_geom_hbond_angle_DHA
O8 H13 O3 1_455 0.859(14) 1.892(15) 2.7435(11) 171.0(19)
O7 H4 O3 2_745 0.826(12) 1.915(12) 2.7138(9) 162.6(14)
O2 H2 O4 2_755 0.809(13) 1.721(13) 2.5287(10) 176.4(16)
O1 H1 O6 1_655 0.814(13) 1.643(13) 2.4420(9) 166.4(17)
O5 H3 O8 . 0.781(13) 1.728(13) 2.5049(10) 172.7(18)
O8 H14 O4 3_655 0.867(14) 1.959(15) 2.7975(11) 162.3(18)

loop_
_geom_torsion_atom_site_label_1
_geom_torsion_atom_site_label_2
_geom_torsion_atom_site_label_3
_geom_torsion_atom_site_label_4
_geom_torsion
O3 P1 C1 O7 173.72(5)
O1 P1 C1 O7 47.67(6)
O2 P1 C1 O7 -63.84(6)
O3 P1 C1 C2 -69.47(6)
O1 P1 C1 C2 164.48(5)
O2 P1 C1 C2 52.98(6)
O3 P1 C1 P2 48.86(5)
O1 P1 C1 P2 -77.19(5)
O2 P1 C1 P2 171.31(4)
O6 P2 C1 O7 45.13(6)
O4 P2 C1 O7 -77.90(6)
O5 P2 C1 O7 164.55(6)
O6 P2 C1 C2 -70.82(6)
O4 P2 C1 C2 166.15(5)
O5 P2 C1 C2 48.61(6)
O6 P2 C1 P1 169.11(4)
O4 P2 C1 P1 46.08(5)
O5 P2 C1 P1 -71.46(5)
O7 C1 C2 S1 31.82(8)
P1 C1 C2 S1 -86.48(6)
P2 C1 C2 S1 150.43(4)
C4 S1 C2 C1 -94.87(7)
C3 S1 C2 C1 161.48(6)
